data_1577192
loop_
_publ_author_name
'Tan, Yi'
'Li, Yan'
'Li, Haoran'
'Xie, Shuting'
'Li, Yang'
'Yang, Cheng'
'Ma, Jingyao'
'Zhang, Jingrui'
'Zhang, Zheng'
'Jin, Lingzhi'
'Chen, Yugang'
'Wang, Kuande'
'Xue, Zhihao'
'Mu, Yihao'
'Tan, Jiangtian'
'Wang, Sha-Sha'
'Xie, Ling-Hai'

_publ_section_title
;
 The Role of Solvent-Molecule Hydrogen Bonding in
 Polyphenylfluorene-Carbazole Systems: Tuning Molecular Packing Patterns,
 Crystal Morphologies, and Solid-State Luminescence Efficiency
;
_journal_name_full Nanoscale
_journal_paper_doi 10.1039/D6NR01562J
_journal_year 2026
_chemical_formula_moiety 'C4 H8 O, C31 H21 N'
_chemical_formula_sum 'C35 H29 N O'
_chemical_formula_weight 479.59
_space_group_crystal_system monoclinic
_space_group_IT_number 14
_space_group_name_Hall '-P 2yn'
_space_group_name_H-M_alt 'P 1 21/n 1'
_atom_sites_solution_hydrogens geom
_atom_sites_solution_primary dual
_audit_creation_date 2025-07-23
_audit_creation_method
;
Olex2 1.5
(compiled 2021.12.09 svn.r5202d8cf for OlexSys, GUI svn.r6439)
;
_audit_update_record
;
2025-10-14 deposited with the CCDC.	2026-04-27 downloaded from the CCDC.
;
_cell_angle_alpha 90
_cell_angle_beta 107.571(4)
_cell_angle_gamma 90
_cell_formula_units_Z 4
_cell_length_a 15.2065(10)
_cell_length_b 10.9860(7)
_cell_length_c 15.9067(9)
_cell_measurement_reflns_used 2112
_cell_measurement_temperature 193.00
_cell_measurement_theta_max 64.900
_cell_measurement_theta_min 3.525
_cell_volume 2533.4(3)
_computing_cell_refinement 'SAINT V8.40B (?, 2016)'
_computing_data_reduction 'SAINT V8.40B (?, 2016)'
_computing_molecular_graphics 'Olex2 1.5 (Dolomanov et al., 2009)'
_computing_publication_material 'Olex2 1.5 (Dolomanov et al., 2009)'
_computing_structure_refinement 'SHELXL 2018/3 (Sheldrick, 2015)'
_computing_structure_solution 'SHELXT 2018/2 (Sheldrick, 2018)'
_diffrn_ambient_temperature 193.00
_diffrn_measured_fraction_theta_full 0.994
_diffrn_measured_fraction_theta_max 0.987
_diffrn_measurement_device_type 'Bruker D8 Venture'
_diffrn_measurement_method '\f and \w scans'
_diffrn_radiation_type CuK\a
_diffrn_radiation_wavelength 1.54178
_diffrn_reflns_av_R_equivalents 0.0998
_diffrn_reflns_av_unetI/netI 0.0910
_diffrn_reflns_Laue_measured_fraction_full 0.994
_diffrn_reflns_Laue_measured_fraction_max 0.987
_diffrn_reflns_limit_h_max 18
_diffrn_reflns_limit_h_min -18
_diffrn_reflns_limit_k_max 11
_diffrn_reflns_limit_k_min -13
_diffrn_reflns_limit_l_max 19
_diffrn_reflns_limit_l_min -19
_diffrn_reflns_number 18335
_diffrn_reflns_point_group_measured_fraction_full 0.994
_diffrn_reflns_point_group_measured_fraction_max 0.987
_diffrn_reflns_theta_full 67.679
_diffrn_reflns_theta_max 68.780
_diffrn_reflns_theta_min 3.525
_diffrn_source_current 1.1
_diffrn_source_power 0.05500000000000001
_diffrn_source_voltage 50.0
_diffrn_standards_number 0
_exptl_absorpt_coefficient_mu 0.575
_exptl_absorpt_correction_T_max 0.7531
_exptl_absorpt_correction_T_min 0.6152
_exptl_absorpt_correction_type multi-scan
_exptl_absorpt_process_details
;
SADABS-2016/2 (Bruker,2016/2) was used for absorption correction.
wR2(int) was 0.1358 before and 0.0693 after correction.
The Ratio of minimum to maximum transmission is 0.8169.
The \l/2 correction factor is Not present.
;
_exptl_crystal_density_diffrn 1.257
_exptl_crystal_description block
_exptl_crystal_F_000 1016
_exptl_crystal_size_max 0.13
_exptl_crystal_size_mid 0.12
_exptl_crystal_size_min 0.11
_refine_diff_density_max 0.367
_refine_diff_density_min -0.330
_refine_diff_density_rms 0.093
_refine_ls_extinction_coef 0.0042(5)
_refine_ls_extinction_expression Fc^*^=kFc[1+0.001xFc^2^\l^3^/sin(2\q)]^-1/4^
_refine_ls_extinction_method 'SHELXL-2018/3 (Sheldrick 2018)'
_refine_ls_goodness_of_fit_ref 1.027
_refine_ls_hydrogen_treatment constr
_refine_ls_matrix_type full
_refine_ls_number_parameters 344
_refine_ls_number_reflns 4635
_refine_ls_number_restraints 8
_refine_ls_restrained_S_all 1.029
_refine_ls_R_factor_all 0.1006
_refine_ls_R_factor_gt 0.0596
_refine_ls_shift/su_max 0.003
_refine_ls_shift/su_mean 0.000
_refine_ls_structure_factor_coef Fsqd
_refine_ls_weighting_details 'w=1/[\s^2^(Fo^2^)+(0.0654P)^2^+0.3136P] where P=(Fo^2^+2Fc^2^)/3'
_refine_ls_weighting_scheme calc
_refine_ls_wR_factor_gt 0.1369
_refine_ls_wR_factor_ref 0.1588
_reflns_Friedel_coverage 0.000
_reflns_number_gt 2939
_reflns_number_total 4635
_reflns_threshold_expression 'I > 2\s(I)'
_cod_data_source_file d6nr01562j2.cif
_cod_data_source_block cu_ny_pfcz_0m
_cod_database_code 1577192
_shelx_shelxl_version_number 2018/3
_shelx_space_group_comment
;
The symmetry employed for this shelxl refinement is uniquely defined
by the following loop, which should always be used as a source of
symmetry information in preference to the above space-group names.
They are only intended as comments.
;
_shelx_estimated_absorpt_t_max 0.939
_shelx_estimated_absorpt_t_min 0.929
_olex2_refinement_description
;
1. Fixed Uiso
 At 1.2 times of:
  All C(H) groups, All C(H,H) groups, All C(H,H,H,H) groups, All N(H) groups
2. Restrained distances
 C35B-C34 \\sim C35-C34
 with sigma of 0.02
 O1-C35B \\sim O1-C35
 with sigma of 0.02
3. Uiso/Uaniso restraints and constraints
C35 \\sim C35B: within 2A with sigma of 0.01 and sigma for terminal atoms of
0.02 within 2A
4. Others
 Fixed Sof: H34A(0.65) H34B(0.65) H34C(0.35) H34D(0.35) C35(0.35) H35A(0.35)
 H35B(0.35) C35B(0.65) H35C(0.65) H35D(0.65)
5.a Secondary CH2 refined with riding coordinates:
 C32(H32A,H32B), C33(H33A,H33B), C34(H34A,H34B), C34(H34C,H34D), C35(H35A,
 H35B), C35B(H35C,H35D)
5.b Aromatic/amide H refined with riding coordinates:
 N1(H1), C2(H2), C3(H3), C4(H4), C5(H5), C6(H6), C9(H9), C10(H10), C11(H11),
 C12(H12), C15(H15), C16(H16), C17(H17), C18(H18), C20(H20), C22(H22), C23(H23),
  C27(H27), C28(H28), C29(H29), C30(H30)
;
_olex2_submission_special_instructions 'No special instructions were received'

loop_
_space_group_symop_operation_xyz
'x, y, z'
'-x+1/2, y+1/2, -z+1/2'
'-x, -y, -z'
'x-1/2, -y-1/2, z-1/2'

loop_
_atom_site_label
_atom_site_type_symbol
_atom_site_fract_x
_atom_site_fract_y
_atom_site_fract_z
_atom_site_U_iso_or_equiv
_atom_site_adp_type
_atom_site_occupancy
_atom_site_site_symmetry_order
_atom_site_calc_flag
_atom_site_refinement_flags_posn
_atom_site_refinement_flags_adp
_atom_site_refinement_flags_occupancy
_atom_site_disorder_assembly
_atom_site_disorder_group
O1 O 0.48351(14) 0.7503(2) 0.47123(13) 0.0550(6) Uani 1 1 d D . . . .
C32 C 0.5157(2) 0.8531(3) 0.4328(2) 0.0599(9) Uani 1 1 d . . . . .
H32A H 0.475005 0.924357 0.430062 0.072 Uiso 1 1 calc R U . . .
H32B H 0.516692 0.833753 0.372284 0.072 Uiso 1 1 calc R U . . .
C33 C 0.6115(2) 0.8793(4) 0.4918(3) 0.0683(10) Uani 1 1 d . . . . .
H33A H 0.623081 0.968008 0.497801 0.082 Uiso 1 1 calc R U . . .
H33B H 0.658467 0.841187 0.468575 0.082 Uiso 1 1 calc R U . . .
C34 C 0.6131(3) 0.8236(4) 0.5789(3) 0.0763(11) Uani 1 1 d D . . . .
H34A H 0.676436 0.798820 0.613051 0.092 Uiso 0.65 1 calc R U P A 1
H34B H 0.589288 0.881374 0.614541 0.092 Uiso 0.65 1 calc R U P A 1
H34C H 0.661162 0.759848 0.597317 0.092 Uiso 0.35 1 calc R U P B 2
H34D H 0.623717 0.886013 0.625779 0.092 Uiso 0.35 1 calc R U P B 2
C35 C 0.5219(7) 0.7723(12) 0.5589(6) 0.056(2) Uani 0.35 1 d D U P C 2
H35A H 0.525087 0.695089 0.591817 0.067 Uiso 0.35 1 calc R U P C 2
H35B H 0.481807 0.829092 0.578962 0.067 Uiso 0.35 1 calc R U P C 2
C35B C 0.5513(4) 0.7151(6) 0.5532(4) 0.0580(14) Uani 0.65 1 d D U P C 1
H35C H 0.586385 0.642772 0.544620 0.070 Uiso 0.65 1 calc R U P C 1
H35D H 0.521195 0.696484 0.598948 0.070 Uiso 0.65 1 calc R U P C 1
N1 N 0.43730(15) 0.5599(2) 0.34531(15) 0.0468(6) Uani 1 1 d . . . . .
H1 H 0.440262 0.602567 0.392924 0.056 Uiso 1 1 calc R U . . .
C1 C 0.66210(15) 0.3940(2) 0.07787(15) 0.0320(6) Uani 1 1 d . . . . .
C2 C 0.65337(17) 0.2772(2) 0.10791(17) 0.0361(6) Uani 1 1 d . . . . .
H2 H 0.656225 0.265713 0.167867 0.043 Uiso 1 1 calc R U . . .
C3 C 0.64056(18) 0.1768(3) 0.05234(18) 0.0421(6) Uani 1 1 d . . . . .
H3 H 0.634868 0.097695 0.074196 0.051 Uiso 1 1 calc R U . . .
C4 C 0.63615(18) 0.1932(3) -0.03524(18) 0.0429(7) Uani 1 1 d . . . . .
H4 H 0.628418 0.124957 -0.073455 0.051 Uiso 1 1 calc R U . . .
C5 C 0.64296(19) 0.3081(3) -0.06680(17) 0.0430(7) Uani 1 1 d . . . . .
H5 H 0.638826 0.319224 -0.127100 0.052 Uiso 1 1 calc R U . . .
C6 C 0.65588(17) 0.4083(3) -0.01093(16) 0.0377(6) Uani 1 1 d . . . . .
H6 H 0.660516 0.487281 -0.033456 0.045 Uiso 1 1 calc R U . . .
C7 C 0.68449(16) 0.5012(2) 0.14322(15) 0.0319(5) Uani 1 1 d . . . . .
C8 C 0.67956(16) 0.6251(2) 0.09788(15) 0.0330(6) Uani 1 1 d . . . . .
C9 C 0.60281(18) 0.6862(2) 0.04588(16) 0.0371(6) Uani 1 1 d . . . . .
H9 H 0.543107 0.651232 0.033448 0.045 Uiso 1 1 calc R U . . .
C10 C 0.6147(2) 0.8003(3) 0.01195(17) 0.0428(7) Uani 1 1 d . . . . .
H10 H 0.562624 0.843325 -0.023930 0.051 Uiso 1 1 calc R U . . .
C11 C 0.7016(2) 0.8510(3) 0.03026(18) 0.0462(7) Uani 1 1 d . . . . .
H11 H 0.708443 0.927934 0.005727 0.055 Uiso 1 1 calc R U . . .
C12 C 0.7788(2) 0.7922(3) 0.08352(19) 0.0438(7) Uani 1 1 d . . . . .
H12 H 0.838227 0.828124 0.096519 0.053 Uiso 1 1 calc R U . . .
C13 C 0.76682(17) 0.6791(2) 0.11740(16) 0.0366(6) Uani 1 1 d . . . . .
C14 C 0.83382(17) 0.5990(2) 0.17808(16) 0.0348(6) Uani 1 1 d . . . . .
C15 C 0.92750(18) 0.6140(3) 0.21973(18) 0.0435(7) Uani 1 1 d . . . . .
H15 H 0.958523 0.684879 0.209455 0.052 Uiso 1 1 calc R U . . .
C16 C 0.97513(18) 0.5243(3) 0.27642(18) 0.0473(7) Uani 1 1 d . . . . .
H16 H 1.039405 0.533383 0.304774 0.057 Uiso 1 1 calc R U . . .
C17 C 0.93006(18) 0.4219(3) 0.29210(17) 0.0450(7) Uani 1 1 d . . . . .
H17 H 0.963791 0.360849 0.330929 0.054 Uiso 1 1 calc R U . . .
C18 C 0.83583(17) 0.4066(3) 0.25183(16) 0.0395(6) Uani 1 1 d . . . . .
H18 H 0.805079 0.336121 0.263220 0.047 Uiso 1 1 calc R U . . .
C19 C 0.78765(16) 0.4958(2) 0.19493(15) 0.0330(6) Uani 1 1 d . . . . .
C20 C 0.53497(16) 0.4531(2) 0.18056(15) 0.0333(6) Uani 1 1 d . . . . .
H20 H 0.514144 0.404494 0.128965 0.040 Uiso 1 1 calc R U . . .
C21 C 0.62206(16) 0.5043(2) 0.20316(15) 0.0316(5) Uani 1 1 d . . . . .
C22 C 0.65104(17) 0.5751(2) 0.28104(16) 0.0369(6) Uani 1 1 d . . . . .
H22 H 0.711385 0.608844 0.297877 0.044 Uiso 1 1 calc R U . . .
C23 C 0.59581(18) 0.5970(3) 0.33288(17) 0.0410(6) Uani 1 1 d . . . . .
H23 H 0.617230 0.644663 0.384907 0.049 Uiso 1 1 calc R U . . .
C24 C 0.50737(18) 0.5478(3) 0.30777(16) 0.0379(6) Uani 1 1 d . . . . .
C25 C 0.47758(17) 0.4724(2) 0.23293(15) 0.0346(6) Uani 1 1 d . . . . .
C26 C 0.38426(17) 0.4360(3) 0.22663(16) 0.0368(6) Uani 1 1 d . . . . .
C27 C 0.31911(18) 0.3606(3) 0.16950(17) 0.0428(6) Uani 1 1 d . . . . .
H27 H 0.333265 0.319690 0.122575 0.051 Uiso 1 1 calc R U . . .
C28 C 0.23421(19) 0.3464(3) 0.18216(19) 0.0505(7) Uani 1 1 d . . . . .
H28 H 0.189679 0.295024 0.143630 0.061 Uiso 1 1 calc R U . . .
C29 C 0.2121(2) 0.4065(3) 0.2509(2) 0.0538(8) Uani 1 1 d . . . . .
H29 H 0.152765 0.395820 0.257962 0.065 Uiso 1 1 calc R U . . .
C30 C 0.2754(2) 0.4808(3) 0.3085(2) 0.0524(8) Uani 1 1 d . . . . .
H30 H 0.260559 0.521545 0.355079 0.063 Uiso 1 1 calc R U . . .
C31 C 0.36143(18) 0.4943(3) 0.29625(17) 0.0420(6) Uani 1 1 d . . . . .

loop_
_atom_site_aniso_label
_atom_site_aniso_U_11
_atom_site_aniso_U_22
_atom_site_aniso_U_33
_atom_site_aniso_U_23
_atom_site_aniso_U_13
_atom_site_aniso_U_12
O1 0.0546(12) 0.0547(13) 0.0495(11) -0.0063(11) 0.0063(9) -0.0031(10)
C32 0.0604(19) 0.051(2) 0.068(2) 0.0120(17) 0.0184(16) 0.0076(16)
C33 0.0531(19) 0.059(2) 0.092(3) -0.005(2) 0.0208(18) -0.0056(17)
C34 0.056(2) 0.075(3) 0.077(2) -0.002(2) -0.0098(18) -0.0006(19)
C35 0.070(6) 0.063(7) 0.036(4) -0.005(5) 0.016(4) 0.004(5)
C35B 0.067(4) 0.063(4) 0.042(2) -0.006(3) 0.014(2) 0.008(3)
N1 0.0431(13) 0.0566(16) 0.0431(12) -0.0149(12) 0.0165(10) -0.0066(11)
C1 0.0254(11) 0.0328(15) 0.0333(12) -0.0024(11) 0.0022(9) 0.0016(10)
C2 0.0360(13) 0.0324(15) 0.0354(12) -0.0003(12) 0.0040(10) 0.0022(11)
C3 0.0396(14) 0.0320(15) 0.0476(15) -0.0008(13) 0.0022(12) 0.0024(12)
C4 0.0397(14) 0.0376(17) 0.0422(14) -0.0108(13) -0.0015(11) 0.0051(12)
C5 0.0442(15) 0.0478(19) 0.0310(13) -0.0032(13) 0.0025(11) 0.0041(13)
C6 0.0360(13) 0.0372(15) 0.0346(12) -0.0009(12) 0.0029(10) 0.0022(11)
C7 0.0313(13) 0.0312(14) 0.0294(11) 0.0002(11) 0.0033(9) 0.0010(10)
C8 0.0333(12) 0.0342(14) 0.0295(11) -0.0025(11) 0.0065(10) 0.0014(11)
C9 0.0384(14) 0.0370(16) 0.0324(12) 0.0001(12) 0.0055(10) 0.0055(11)
C10 0.0492(16) 0.0386(17) 0.0388(14) 0.0032(12) 0.0104(12) 0.0101(12)
C11 0.0569(17) 0.0334(16) 0.0492(15) 0.0054(13) 0.0175(13) 0.0062(13)
C12 0.0437(15) 0.0345(15) 0.0546(16) 0.0002(13) 0.0168(13) -0.0025(12)
C13 0.0373(14) 0.0331(15) 0.0391(13) -0.0030(12) 0.0111(11) -0.0006(11)
C14 0.0343(13) 0.0325(15) 0.0357(12) -0.0045(11) 0.0076(10) -0.0014(11)
C15 0.0351(14) 0.0445(17) 0.0492(15) -0.0046(14) 0.0103(12) -0.0026(12)
C16 0.0279(13) 0.061(2) 0.0468(15) -0.0071(15) 0.0023(11) 0.0028(13)
C17 0.0382(14) 0.0514(18) 0.0394(14) 0.0019(13) 0.0025(11) 0.0066(13)
C18 0.0370(14) 0.0429(17) 0.0350(13) 0.0044(12) 0.0055(11) 0.0018(12)
C19 0.0291(12) 0.0358(15) 0.0314(12) -0.0006(11) 0.0050(10) 0.0010(10)
C20 0.0330(13) 0.0357(15) 0.0271(11) -0.0021(11) 0.0029(10) -0.0017(10)
C21 0.0309(12) 0.0315(14) 0.0281(11) 0.0002(11) 0.0026(9) 0.0010(10)
C22 0.0340(13) 0.0375(15) 0.0344(12) -0.0048(12) 0.0033(10) -0.0044(11)
C23 0.0409(14) 0.0433(17) 0.0360(13) -0.0083(12) 0.0074(11) -0.0020(12)
C24 0.0388(14) 0.0393(16) 0.0348(13) -0.0034(12) 0.0097(10) 0.0007(11)
C25 0.0362(13) 0.0328(15) 0.0317(12) 0.0023(11) 0.0057(10) 0.0011(11)
C26 0.0346(13) 0.0409(16) 0.0335(12) 0.0015(12) 0.0079(10) 0.0007(11)
C27 0.0379(14) 0.0482(17) 0.0404(13) -0.0027(13) 0.0087(11) -0.0036(13)
C28 0.0379(15) 0.060(2) 0.0526(16) -0.0052(16) 0.0120(12) -0.0083(14)
C29 0.0358(15) 0.068(2) 0.0595(18) 0.0012(17) 0.0164(13) -0.0009(14)
C30 0.0452(16) 0.064(2) 0.0518(16) -0.0040(16) 0.0208(13) 0.0019(15)
C31 0.0391(14) 0.0462(17) 0.0410(14) -0.0013(13) 0.0124(11) -0.0007(12)

loop_
_atom_type_symbol
_atom_type_description
_atom_type_scat_dispersion_real
_atom_type_scat_dispersion_imag
_atom_type_scat_source
C C 0.0181 0.0091 'International Tables Vol C Tables 4.2.6.8 and 6.1.1.4'
H H 0.0000 0.0000 'International Tables Vol C Tables 4.2.6.8 and 6.1.1.4'
N N 0.0311 0.0180 'International Tables Vol C Tables 4.2.6.8 and 6.1.1.4'
O O 0.0492 0.0322 'International Tables Vol C Tables 4.2.6.8 and 6.1.1.4'

loop_
_geom_angle_atom_site_label_1
_geom_angle_atom_site_label_2
_geom_angle_atom_site_label_3
_geom_angle
_geom_angle_site_symmetry_1
_geom_angle_site_symmetry_3
_geom_angle_publ_flag
C32 O1 C35B 110.6(3) . . ?
C35 O1 C32 101.6(5) . . ?
O1 C32 H32A 110.6 . . ?
O1 C32 H32B 110.6 . . ?
O1 C32 C33 105.9(3) . . ?
H32A C32 H32B 108.7 . . ?
C33 C32 H32A 110.6 . . ?
C33 C32 H32B 110.6 . . ?
C32 C33 H33A 111.0 . . ?
C32 C33 H33B 111.0 . . ?
C32 C33 C34 103.9(3) . . ?
H33A C33 H33B 109.0 . . ?
C34 C33 H33A 111.0 . . ?
C34 C33 H33B 111.0 . . ?
C33 C34 H34A 111.0 . . ?
C33 C34 H34B 111.0 . . ?
C33 C34 H34C 111.4 . . ?
C33 C34 H34D 111.4 . . ?
H34A C34 H34B 109.0 . . ?
H34C C34 H34D 109.2 . . ?
C35 C34 C33 102.0(5) . . ?
C35 C34 H34C 111.4 . . ?
C35 C34 H34D 111.4 . . ?
C35B C34 C33 103.8(3) . . ?
C35B C34 H34A 111.0 . . ?
C35B C34 H34B 111.0 . . ?
O1 C35 C34 112.5(7) . . ?
O1 C35 H35A 109.1 . . ?
O1 C35 H35B 109.1 . . ?
C34 C35 H35A 109.1 . . ?
C34 C35 H35B 109.1 . . ?
H35A C35 H35B 107.8 . . ?
O1 C35B C34 104.5(4) . . ?
O1 C35B H35C 110.8 . . ?
O1 C35B H35D 110.8 . . ?
C34 C35B H35C 110.8 . . ?
C34 C35B H35D 110.8 . . ?
H35C C35B H35D 108.9 . . ?
C24 N1 H1 125.4 . . ?
C24 N1 C31 109.1(2) . . ?
C31 N1 H1 125.4 . . ?
C2 C1 C6 117.9(2) . . ?
C2 C1 C7 119.9(2) . . ?
C6 C1 C7 122.1(2) . . ?
C1 C2 H2 119.2 . . ?
C1 C2 C3 121.6(2) . . ?
C3 C2 H2 119.2 . . ?
C2 C3 H3 120.3 . . ?
C4 C3 C2 119.4(3) . . ?
C4 C3 H3 120.3 . . ?
C3 C4 H4 120.0 . . ?
C5 C4 C3 120.0(3) . . ?
C5 C4 H4 120.0 . . ?
C4 C5 H5 119.8 . . ?
C4 C5 C6 120.3(2) . . ?
C6 C5 H5 119.8 . . ?
C1 C6 H6 119.6 . . ?
C5 C6 C1 120.8(3) . . ?
C5 C6 H6 119.6 . . ?
C8 C7 C1 113.10(18) . . ?
C8 C7 C19 100.55(19) . . ?
C8 C7 C21 108.7(2) . . ?
C19 C7 C1 108.3(2) . . ?
C21 C7 C1 112.6(2) . . ?
C21 C7 C19 113.02(18) . . ?
C9 C8 C7 128.7(2) . . ?
C9 C8 C13 119.9(2) . . ?
C13 C8 C7 111.3(2) . . ?
C8 C9 H9 120.6 . . ?
C8 C9 C10 118.8(3) . . ?
C10 C9 H9 120.6 . . ?
C9 C10 H10 119.8 . . ?
C11 C10 C9 120.4(3) . . ?
C11 C10 H10 119.8 . . ?
C10 C11 H11 119.3 . . ?
C10 C11 C12 121.5(3) . . ?
C12 C11 H11 119.3 . . ?
C11 C12 H12 121.0 . . ?
C11 C12 C13 118.0(3) . . ?
C13 C12 H12 121.0 . . ?
C8 C13 C14 108.4(2) . . ?
C12 C13 C8 121.3(2) . . ?
C12 C13 C14 130.3(2) . . ?
C15 C14 C13 130.7(3) . . ?
C15 C14 C19 120.4(2) . . ?
C19 C14 C13 108.8(2) . . ?
C14 C15 H15 120.4 . . ?
C16 C15 C14 119.1(3) . . ?
C16 C15 H15 120.4 . . ?
C15 C16 H16 119.7 . . ?
C17 C16 C15 120.5(2) . . ?
C17 C16 H16 119.7 . . ?
C16 C17 H17 119.5 . . ?
C16 C17 C18 120.9(3) . . ?
C18 C17 H17 119.5 . . ?
C17 C18 H18 120.5 . . ?
C19 C18 C17 118.9(3) . . ?
C19 C18 H18 120.5 . . ?
C14 C19 C7 110.9(2) . . ?
C18 C19 C7 129.1(2) . . ?
C18 C19 C14 120.1(2) . . ?
C21 C20 H20 119.8 . . ?
C21 C20 C25 120.4(2) . . ?
C25 C20 H20 119.8 . . ?
C20 C21 C7 123.6(2) . . ?
C20 C21 C22 118.1(2) . . ?
C22 C21 C7 117.9(2) . . ?
C21 C22 H22 118.7 . . ?
C23 C22 C21 122.7(2) . . ?
C23 C22 H22 118.7 . . ?
C22 C23 H23 120.8 . . ?
C22 C23 C24 118.4(2) . . ?
C24 C23 H23 120.8 . . ?
N1 C24 C23 130.2(2) . . ?
N1 C24 C25 109.3(2) . . ?
C23 C24 C25 120.5(2) . . ?
C20 C25 C24 119.7(2) . . ?
C20 C25 C26 134.0(2) . . ?
C24 C25 C26 106.2(2) . . ?
C27 C26 C25 134.2(2) . . ?
C27 C26 C31 119.1(2) . . ?
C31 C26 C25 106.8(2) . . ?
C26 C27 H27 120.5 . . ?
C28 C27 C26 119.0(3) . . ?
C28 C27 H27 120.5 . . ?
C27 C28 H28 119.4 . . ?
C27 C28 C29 121.2(3) . . ?
C29 C28 H28 119.4 . . ?
C28 C29 H29 119.6 . . ?
C30 C29 C28 120.9(3) . . ?
C30 C29 H29 119.6 . . ?
C29 C30 H30 121.0 . . ?
C29 C30 C31 118.0(3) . . ?
C31 C30 H30 121.0 . . ?
N1 C31 C26 108.6(2) . . ?
N1 C31 C30 129.6(3) . . ?
C30 C31 C26 121.8(3) . . ?

loop_
_geom_bond_atom_site_label_1
_geom_bond_atom_site_label_2
_geom_bond_distance
_geom_bond_site_symmetry_2
_geom_bond_publ_flag
O1 C32 1.439(4) . ?
O1 C35 1.361(9) . ?
O1 C35B 1.449(6) . ?
C32 H32A 0.9900 . ?
C32 H32B 0.9900 . ?
C32 C33 1.505(5) . ?
C33 H33A 0.9900 . ?
C33 H33B 0.9900 . ?
C33 C34 1.508(5) . ?
C34 H34A 0.9900 . ?
C34 H34B 0.9900 . ?
C34 H34C 0.9900 . ?
C34 H34D 0.9900 . ?
C34 C35 1.441(11) . ?
C34 C35B 1.496(7) . ?
C35 H35A 0.9900 . ?
C35 H35B 0.9900 . ?
C35B H35C 0.9900 . ?
C35B H35D 0.9900 . ?
N1 H1 0.8800 . ?
N1 C24 1.376(3) . ?
N1 C31 1.384(4) . ?
C1 C2 1.389(4) . ?
C1 C6 1.396(3) . ?
C1 C7 1.539(3) . ?
C2 H2 0.9500 . ?
C2 C3 1.390(4) . ?
C3 H3 0.9500 . ?
C3 C4 1.386(4) . ?
C4 H4 0.9500 . ?
C4 C5 1.374(4) . ?
C5 H5 0.9500 . ?
C5 C6 1.390(4) . ?
C6 H6 0.9500 . ?
C7 C8 1.531(4) . ?
C7 C19 1.537(3) . ?
C7 C21 1.535(3) . ?
C8 C9 1.384(3) . ?
C8 C13 1.400(3) . ?
C9 H9 0.9500 . ?
C9 C10 1.398(4) . ?
C10 H10 0.9500 . ?
C10 C11 1.381(4) . ?
C11 H11 0.9500 . ?
C11 C12 1.383(4) . ?
C12 H12 0.9500 . ?
C12 C13 1.388(4) . ?
C13 C14 1.466(4) . ?
C14 C15 1.388(4) . ?
C14 C19 1.401(4) . ?
C15 H15 0.9500 . ?
C15 C16 1.383(4) . ?
C16 H16 0.9500 . ?
C16 C17 1.379(4) . ?
C17 H17 0.9500 . ?
C17 C18 1.392(4) . ?
C18 H18 0.9500 . ?
C18 C19 1.384(4) . ?
C20 H20 0.9500 . ?
C20 C21 1.383(3) . ?
C20 C25 1.393(3) . ?
C21 C22 1.416(3) . ?
C22 H22 0.9500 . ?
C22 C23 1.364(4) . ?
C23 H23 0.9500 . ?
C23 C24 1.391(4) . ?
C24 C25 1.408(4) . ?
C25 C26 1.449(4) . ?
C26 C27 1.396(4) . ?
C26 C31 1.411(4) . ?
C27 H27 0.9500 . ?
C27 C28 1.374(4) . ?
C28 H28 0.9500 . ?
C28 C29 1.403(4) . ?
C29 H29 0.9500 . ?
C29 C30 1.377(4) . ?
C30 H30 0.9500 . ?
C30 C31 1.387(4) . ?

loop_
_geom_torsion_atom_site_label_1
_geom_torsion_atom_site_label_2
_geom_torsion_atom_site_label_3
_geom_torsion_atom_site_label_4
_geom_torsion
_geom_torsion_site_symmetry_1
_geom_torsion_site_symmetry_2
_geom_torsion_site_symmetry_3
_geom_torsion_site_symmetry_4
_geom_torsion_publ_flag
O1 C32 C33 C34 -22.6(4) . . . . ?
C32 O1 C35 C34 -37.6(9) . . . . ?
C32 O1 C35B C34 17.6(5) . . . . ?
C32 C33 C34 C35 1.1(6) . . . . ?
C32 C33 C34 C35B 33.1(4) . . . . ?
C33 C34 C35 O1 23.0(10) . . . . ?
C33 C34 C35B O1 -31.2(5) . . . . ?
C35 O1 C32 C33 35.9(6) . . . . ?
C35B O1 C32 C33 3.3(4) . . . . ?
N1 C24 C25 C20 175.9(2) . . . . ?
N1 C24 C25 C26 -1.0(3) . . . . ?
C1 C2 C3 C4 -0.1(4) . . . . ?
C1 C7 C8 C9 69.4(3) . . . . ?
C1 C7 C8 C13 -112.9(2) . . . . ?
C1 C7 C19 C14 116.8(2) . . . . ?
C1 C7 C19 C18 -63.2(3) . . . . ?
C1 C7 C21 C20 -24.9(3) . . . . ?
C1 C7 C21 C22 162.6(2) . . . . ?
C2 C1 C6 C5 -1.1(4) . . . . ?
C2 C1 C7 C8 -172.7(2) . . . . ?
C2 C1 C7 C19 76.8(3) . . . . ?
C2 C1 C7 C21 -48.9(3) . . . . ?
C2 C3 C4 C5 -1.0(4) . . . . ?
C3 C4 C5 C6 1.1(4) . . . . ?
C4 C5 C6 C1 0.0(4) . . . . ?
C6 C1 C2 C3 1.2(4) . . . . ?
C6 C1 C7 C8 11.5(3) . . . . ?
C6 C1 C7 C19 -99.0(3) . . . . ?
C6 C1 C7 C21 135.3(2) . . . . ?
C7 C1 C2 C3 -174.8(2) . . . . ?
C7 C1 C6 C5 174.8(2) . . . . ?
C7 C8 C9 C10 179.1(2) . . . . ?
C7 C8 C13 C12 -179.8(2) . . . . ?
C7 C8 C13 C14 -1.9(3) . . . . ?
C7 C21 C22 C23 171.3(2) . . . . ?
C8 C7 C19 C14 -2.0(2) . . . . ?
C8 C7 C19 C18 178.0(2) . . . . ?
C8 C7 C21 C20 101.3(3) . . . . ?
C8 C7 C21 C22 -71.3(3) . . . . ?
C8 C9 C10 C11 -0.1(4) . . . . ?
C8 C13 C14 C15 -176.6(3) . . . . ?
C8 C13 C14 C19 0.5(3) . . . . ?
C9 C8 C13 C12 -1.9(4) . . . . ?
C9 C8 C13 C14 176.0(2) . . . . ?
C9 C10 C11 C12 -1.2(4) . . . . ?
C10 C11 C12 C13 0.9(4) . . . . ?
C11 C12 C13 C8 0.6(4) . . . . ?
C11 C12 C13 C14 -176.8(3) . . . . ?
C12 C13 C14 C15 1.0(5) . . . . ?
C12 C13 C14 C19 178.2(3) . . . . ?
C13 C8 C9 C10 1.6(4) . . . . ?
C13 C14 C15 C16 178.4(3) . . . . ?
C13 C14 C19 C7 1.1(3) . . . . ?
C13 C14 C19 C18 -179.0(2) . . . . ?
C14 C15 C16 C17 -0.6(4) . . . . ?
C15 C14 C19 C7 178.5(2) . . . . ?
C15 C14 C19 C18 -1.5(4) . . . . ?
C15 C16 C17 C18 -0.4(4) . . . . ?
C16 C17 C18 C19 0.5(4) . . . . ?
C17 C18 C19 C7 -179.6(2) . . . . ?
C17 C18 C19 C14 0.5(4) . . . . ?
C19 C7 C8 C9 -175.3(2) . . . . ?
C19 C7 C8 C13 2.4(2) . . . . ?
C19 C7 C21 C20 -148.0(2) . . . . ?
C19 C7 C21 C22 39.5(3) . . . . ?
C19 C14 C15 C16 1.6(4) . . . . ?
C20 C21 C22 C23 -1.6(4) . . . . ?
C20 C25 C26 C27 5.7(5) . . . . ?
C20 C25 C26 C31 -174.4(3) . . . . ?
C21 C7 C8 C9 -56.4(3) . . . . ?
C21 C7 C8 C13 121.3(2) . . . . ?
C21 C7 C19 C14 -117.8(2) . . . . ?
C21 C7 C19 C18 62.3(3) . . . . ?
C21 C20 C25 C24 2.1(4) . . . . ?
C21 C20 C25 C26 177.9(3) . . . . ?
C21 C22 C23 C24 -0.2(4) . . . . ?
C22 C23 C24 N1 -176.9(3) . . . . ?
C22 C23 C24 C25 3.1(4) . . . . ?
C23 C24 C25 C20 -4.0(4) . . . . ?
C23 C24 C25 C26 179.1(2) . . . . ?
C24 N1 C31 C26 1.5(3) . . . . ?
C24 N1 C31 C30 -179.4(3) . . . . ?
C24 C25 C26 C27 -178.1(3) . . . . ?
C24 C25 C26 C31 1.8(3) . . . . ?
C25 C20 C21 C7 -171.9(2) . . . . ?
C25 C20 C21 C22 0.7(4) . . . . ?
C25 C26 C27 C28 -179.4(3) . . . . ?
C25 C26 C31 N1 -2.1(3) . . . . ?
C25 C26 C31 C30 178.7(3) . . . . ?
C26 C27 C28 C29 0.2(5) . . . . ?
C27 C26 C31 N1 177.9(2) . . . . ?
C27 C26 C31 C30 -1.3(4) . . . . ?
C27 C28 C29 C30 -0.6(5) . . . . ?
C28 C29 C30 C31 0.0(5) . . . . ?
C29 C30 C31 N1 -178.0(3) . . . . ?
C29 C30 C31 C26 0.9(5) . . . . ?
C31 N1 C24 C23 179.6(3) . . . . ?
C31 N1 C24 C25 -0.3(3) . . . . ?
C31 C26 C27 C28 0.7(4) . . . . ?
